data_7062073
loop_
_publ_author_name
'Mangali, Rofin'
'Muthusamy, Sengodagounder'

_publ_section_title
;
 BF3&#x00B7;OEt2 catalyzed S--H insertion reactions of \a-diazo imidamides
 and enolizable thioamides under metal-free conditions
;
_journal_issue 48
_journal_name_full 'New Journal of Chemistry'
_journal_page_first 23173
_journal_page_last 23178
_journal_paper_doi 10.1039/D2NJ04964C
_journal_volume 46
_journal_year 2022
_chemical_formula_moiety 'C26 H27 N5 O2 S2, 3.5[H2O]'
_chemical_formula_sum 'C27 H35 N5 O7.5 S2'
_chemical_formula_weight 613.72
_chemical_name_systematic 'Substituted indole'
_chemical_properties_physical Moisture-sensitive
_space_group_crystal_system triclinic
_space_group_IT_number 2
_space_group_name_Hall '-P 1'
_space_group_name_H-M_alt 'P -1'
_atom_sites_solution_hydrogens mixed
_audit_creation_date 2022-06-01
_audit_creation_method
;
Olex2 1.3-ac4
(compiled 2018.12.18 svn.r3554 for Rigaku Oxford Diffraction, GUI svn.r1)
;
_audit_update_record
;
2022-06-19 deposited with the CCDC.	2022-11-16 downloaded from the CCDC.
;
_cell_angle_alpha 97.380(3)
_cell_angle_beta 112.378(2)
_cell_angle_gamma 103.183(3)
_cell_formula_units_Z 2
_cell_length_a 11.3439(9)
_cell_length_b 11.8482(9)
_cell_length_c 12.3204(9)
_cell_measurement_reflns_used 9932
_cell_measurement_temperature 302(2)
_cell_measurement_theta_max 27.7149
_cell_measurement_theta_min 2.2571
_cell_volume 1447.6(2)
_computing_molecular_graphics 'Olex2 (Dolomanov et al., 2009)'
_computing_publication_material 'Olex2 (Dolomanov et al., 2009)'
_computing_structure_refinement 'ShelXL (Sheldrick, 2015)'
_computing_structure_solution 'SHELXT 2014/5 (Sheldrick, 2014)'
_diffrn_ambient_temperature 301.78
_diffrn_measured_fraction_theta_full 0.998
_diffrn_measured_fraction_theta_max 0.998
_diffrn_measurement_device_type 'Bruker D8 Quest'
_diffrn_measurement_method '\f and \w scans'
_diffrn_radiation_type MoK\a
_diffrn_radiation_wavelength 0.71073
_diffrn_reflns_av_R_equivalents 0.0426
_diffrn_reflns_av_unetI/netI 0.0262
_diffrn_reflns_Laue_measured_fraction_full 0.998
_diffrn_reflns_Laue_measured_fraction_max 0.998
_diffrn_reflns_limit_h_max 13
_diffrn_reflns_limit_h_min -13
_diffrn_reflns_limit_k_max 14
_diffrn_reflns_limit_k_min -14
_diffrn_reflns_limit_l_max 14
_diffrn_reflns_limit_l_min -14
_diffrn_reflns_number 40102
_diffrn_reflns_point_group_measured_fraction_full 0.998
_diffrn_reflns_point_group_measured_fraction_max 0.998
_diffrn_reflns_theta_full 25.023
_diffrn_reflns_theta_max 25.023
_diffrn_reflns_theta_min 2.284
_exptl_absorpt_coefficient_mu 0.240
_exptl_absorpt_correction_T_max 0.9750
_exptl_absorpt_correction_T_min 0.9540
_exptl_absorpt_correction_type multi-scan
_exptl_absorpt_process_details SADABS
_exptl_crystal_colour 'metallic reddish red'
_exptl_crystal_colour_lustre metallic
_exptl_crystal_colour_modifier reddish
_exptl_crystal_colour_primary red
_exptl_crystal_density_diffrn 1.408
_exptl_crystal_description block
_exptl_crystal_F_000 648
_exptl_crystal_recrystallization_method 'Re-crystallisation from solvent: Ethyl acetate and hexane'
_exptl_crystal_size_max 0.212
_exptl_crystal_size_mid 0.143
_exptl_crystal_size_min 0.115
_refine_diff_density_max 0.165
_refine_diff_density_min -0.248
_refine_diff_density_rms 0.038
_refine_ls_extinction_method none
_refine_ls_goodness_of_fit_ref 1.025
_refine_ls_hydrogen_treatment mixed
_refine_ls_matrix_type full
_refine_ls_number_parameters 324
_refine_ls_number_reflns 5111
_refine_ls_number_restraints 0
_refine_ls_restrained_S_all 1.025
_refine_ls_R_factor_all 0.0527
_refine_ls_R_factor_gt 0.0385
_refine_ls_shift/su_max 0.000
_refine_ls_shift/su_mean 0.000
_refine_ls_structure_factor_coef Fsqd
_refine_ls_weighting_details 'w=1/[\s^2^(Fo^2^)+(0.0475P)^2^+0.4998P] where P=(Fo^2^+2Fc^2^)/3'
_refine_ls_weighting_scheme calc
_refine_ls_wR_factor_gt 0.0966
_refine_ls_wR_factor_ref 0.1064
_reflns_Friedel_coverage 0.000
_reflns_number_gt 4019
_reflns_number_total 5111
_reflns_threshold_expression 'I > 2\s(I)'
_cod_data_source_file d2nj04964c2.cif
_cod_data_source_block smrm121_0m_a
_cod_depositor_comments 'Adding full bibliography for 7062073.cif.'
_cod_original_cell_volume 1447.62(19)
_cod_original_formula_sum 'C27 H35 N5 O7.50 S2'
_cod_database_code 7062073
_shelx_shelxl_version_number 2018/3
_shelx_space_group_comment
;
The symmetry employed for this shelxl refinement is uniquely defined
by the following loop, which should always be used as a source of
symmetry information in preference to the above space-group names.
They are only intended as comments.
;
_shelx_estimated_absorpt_t_max 0.973
_shelx_estimated_absorpt_t_min 0.951
_olex2_refinement_description
;
1. Fixed Uiso
 At 1.2 times of:
  All C(H) groups, All N(H) groups
 At 1.5 times of:
  All C(H,H,H) groups
2.a Aromatic/amide H refined with riding coordinates:
 N5(H5), C2(H2A), C3(H3), C4(H4), C5(H5A), C10(H10), C12(H12), C13(H13),
 C15(H15), C16(H16), C19(H19), C20(H20), C22(H22), C23(H23)
2.b Idealised Me refined as rotating group:
 C17(H17A,H17B,H17C), C24(H24A,H24B,H24C), C25(H25A,H25B,H25C), C26(H26A,H26B,
 H26C)
;
_smtbx_masks_void_probe_radius 1.2
_smtbx_masks_void_truncation_radius 1.2
_olex2_submission_special_instructions 'No special instructions were received'

loop_
_space_group_symop_operation_xyz
'x, y, z'
'-x, -y, -z'

loop_
_atom_site_label
_atom_site_type_symbol
_atom_site_fract_x
_atom_site_fract_y
_atom_site_fract_z
_atom_site_U_iso_or_equiv
_atom_site_adp_type
_atom_site_occupancy
_atom_site_site_symmetry_order
_atom_site_calc_flag
_atom_site_refinement_flags_posn
_atom_site_refinement_flags_adp
_atom_site_refinement_flags_occupancy
_atom_site_disorder_assembly
_atom_site_disorder_group
S1 S 0.47260(5) 0.39999(4) 0.17405(5) 0.04309(15) Uani 1 1 d . . . . .
S2 S 0.06287(5) 0.25986(5) -0.02836(5) 0.04869(16) Uani 1 1 d . . . . .
O1 O -0.00629(16) 0.32772(15) -0.10279(14) 0.0648(5) Uani 1 1 d . . . . .
O2 O -0.00396(16) 0.13964(14) -0.03628(16) 0.0641(4) Uani 1 1 d . . . . .
N1 N 0.25288(16) 0.07858(14) -0.03121(14) 0.0410(4) Uani 1 1 d . . . . .
N2 N 0.18808(18) 0.25581(16) -0.06407(15) 0.0427(4) Uani 1 1 d . . . . .
N3 N 0.66976(17) 0.55953(14) 0.15481(15) 0.0455(4) Uani 1 1 d . . . . .
N4 N 0.63821(17) 0.62551(15) 0.23669(15) 0.0463(4) Uani 1 1 d . . . . .
N5 N 0.61198(18) 0.36920(15) 0.04417(16) 0.0485(4) Uani 1 1 d . . . . .
H5 H 0.562851 0.296208 0.023880 0.058 Uiso 1 1 calc R . . . .
C1 C 0.3567(2) 0.04765(17) 0.04892(17) 0.0401(5) Uani 1 1 d . . . . .
C2 C 0.3744(2) -0.06435(19) 0.0553(2) 0.0506(5) Uani 1 1 d . . . . .
H2A H 0.311733 -0.133192 -0.000821 0.061 Uiso 1 1 calc R . . . .
C3 C 0.4869(3) -0.0692(2) 0.1470(2) 0.0570(6) Uani 1 1 d . . . . .
H3 H 0.500833 -0.142907 0.153453 0.068 Uiso 1 1 calc R . . . .
C4 C 0.5815(2) 0.0335(2) 0.2310(2) 0.0567(6) Uani 1 1 d . . . . .
H4 H 0.656922 0.026989 0.292665 0.068 Uiso 1 1 calc R . . . .
C5 C 0.5655(2) 0.1442(2) 0.22448(19) 0.0489(5) Uani 1 1 d . . . . .
H5A H 0.629395 0.212408 0.280741 0.059 Uiso 1 1 calc R . . . .
C6 C 0.45194(19) 0.15231(17) 0.13206(17) 0.0395(4) Uani 1 1 d . . . . .
C7 C 0.40262(19) 0.24942(17) 0.09827(17) 0.0384(4) Uani 1 1 d . . . . .
C8 C 0.28114(19) 0.20007(16) -0.00018(17) 0.0379(4) Uani 1 1 d . . . . .
C9 C 0.59496(19) 0.44882(17) 0.11896(17) 0.0396(4) Uani 1 1 d . . . . .
C10 C 0.7263(2) 0.72364(18) 0.29835(18) 0.0472(5) Uani 1 1 d . . . . .
H10 H 0.802257 0.745460 0.284100 0.057 Uiso 1 1 calc R . . . .
C11 C 0.7146(2) 0.80439(18) 0.39089(18) 0.0440(5) Uani 1 1 d . . . . .
C12 C 0.8247(2) 0.8998(2) 0.4678(2) 0.0586(6) Uani 1 1 d . . . . .
H12 H 0.902964 0.913191 0.456809 0.070 Uiso 1 1 calc R . . . .
C13 C 0.8206(2) 0.9752(2) 0.5602(2) 0.0632(7) Uani 1 1 d . . . . .
H13 H 0.896512 1.038090 0.610809 0.076 Uiso 1 1 calc R . . . .
C14 C 0.7070(2) 0.9594(2) 0.5791(2) 0.0568(6) Uani 1 1 d . . . . .
C15 C 0.5965(2) 0.8651(2) 0.5010(2) 0.0598(6) Uani 1 1 d . . . . .
H15 H 0.517799 0.853019 0.511105 0.072 Uiso 1 1 calc R . . . .
C16 C 0.5994(2) 0.7886(2) 0.40877(19) 0.0517(5) Uani 1 1 d . . . . .
H16 H 0.523328 0.725799 0.358137 0.062 Uiso 1 1 calc R . . . .
C17 C 0.7037(3) 1.0411(3) 0.6812(3) 0.0875(9) Uani 1 1 d . . . . .
H17A H 0.743458 1.122534 0.683204 0.131 Uiso 1 1 calc GR . . . .
H17B H 0.752821 1.023469 0.756381 0.131 Uiso 1 1 calc GR . . . .
H17C H 0.612646 1.029572 0.669349 0.131 Uiso 1 1 calc GR . . . .
C18 C 0.1331(2) 0.3377(2) 0.12367(19) 0.0470(5) Uani 1 1 d . . . . .
C19 C 0.1875(2) 0.2809(2) 0.2134(2) 0.0563(6) Uani 1 1 d . . . . .
H19 H 0.180713 0.200483 0.193956 0.068 Uiso 1 1 calc R . . . .
C20 C 0.2518(3) 0.3455(3) 0.3319(2) 0.0658(7) Uani 1 1 d . . . . .
H20 H 0.289466 0.307873 0.392261 0.079 Uiso 1 1 calc R . . . .
C21 C 0.2620(2) 0.4649(3) 0.3636(2) 0.0667(7) Uani 1 1 d . . . . .
C22 C 0.2024(2) 0.5183(2) 0.2719(2) 0.0623(6) Uani 1 1 d . . . . .
H22 H 0.205606 0.597786 0.291310 0.075 Uiso 1 1 calc R . . . .
C23 C 0.1387(2) 0.4555(2) 0.1529(2) 0.0529(6) Uani 1 1 d . . . . .
H23 H 0.099465 0.492524 0.092500 0.064 Uiso 1 1 calc R . . . .
C24 C 0.3349(3) 0.5347(3) 0.4932(2) 0.0991(11) Uani 1 1 d . . . . .
H24A H 0.279885 0.576784 0.512826 0.149 Uiso 1 1 calc GR . . . .
H24B H 0.416847 0.590889 0.504620 0.149 Uiso 1 1 calc GR . . . .
H24C H 0.354420 0.481009 0.544983 0.149 Uiso 1 1 calc GR . . . .
C25 C 0.1401(2) -0.00478(19) -0.13648(19) 0.0547(6) Uani 1 1 d . . . . .
H25A H 0.092330 0.038978 -0.188430 0.082 Uiso 1 1 calc GR . . . .
H25B H 0.081394 -0.054368 -0.110632 0.082 Uiso 1 1 calc GR . . . .
H25C H 0.172403 -0.053837 -0.179708 0.082 Uiso 1 1 calc GR . . . .
C26 C 0.7090(3) 0.3999(2) -0.0043(2) 0.0620(6) Uani 1 1 d . . . . .
H26A H 0.713630 0.328364 -0.046752 0.093 Uiso 1 1 calc GR . . . .
H26B H 0.795102 0.441899 0.060574 0.093 Uiso 1 1 calc GR . . . .
H26C H 0.683063 0.449834 -0.058948 0.093 Uiso 1 1 calc GR . . . .
H2 H 0.221(2) 0.316(2) -0.079(2) 0.055(7) Uiso 1 1 d . . . . .

loop_
_atom_site_aniso_label
_atom_site_aniso_U_11
_atom_site_aniso_U_22
_atom_site_aniso_U_33
_atom_site_aniso_U_23
_atom_site_aniso_U_13
_atom_site_aniso_U_12
S1 0.0490(3) 0.0325(3) 0.0452(3) 0.0046(2) 0.0219(2) 0.0066(2)
S2 0.0434(3) 0.0512(3) 0.0501(3) 0.0177(3) 0.0153(2) 0.0168(2)
O1 0.0629(10) 0.0732(11) 0.0562(9) 0.0238(8) 0.0115(8) 0.0360(9)
O2 0.0524(9) 0.0548(10) 0.0804(11) 0.0185(9) 0.0286(9) 0.0056(8)
N1 0.0471(10) 0.0310(9) 0.0401(9) 0.0058(7) 0.0169(8) 0.0074(7)
N2 0.0485(10) 0.0368(10) 0.0434(9) 0.0156(8) 0.0189(8) 0.0112(8)
N3 0.0535(10) 0.0331(9) 0.0484(10) 0.0078(8) 0.0235(8) 0.0080(8)
N4 0.0537(10) 0.0333(9) 0.0482(10) 0.0064(8) 0.0221(8) 0.0076(8)
N5 0.0608(11) 0.0320(9) 0.0596(11) 0.0081(8) 0.0366(9) 0.0087(8)
C1 0.0499(12) 0.0338(11) 0.0424(11) 0.0112(9) 0.0251(9) 0.0124(9)
C2 0.0716(15) 0.0338(11) 0.0523(12) 0.0106(9) 0.0312(12) 0.0181(10)
C3 0.0802(17) 0.0460(13) 0.0601(14) 0.0200(11) 0.0349(13) 0.0344(13)
C4 0.0601(14) 0.0629(16) 0.0564(14) 0.0221(12) 0.0245(12) 0.0314(12)
C5 0.0483(12) 0.0500(13) 0.0479(12) 0.0115(10) 0.0189(10) 0.0165(10)
C6 0.0446(11) 0.0359(11) 0.0409(10) 0.0099(8) 0.0215(9) 0.0115(9)
C7 0.0430(11) 0.0309(10) 0.0412(10) 0.0082(8) 0.0201(9) 0.0077(8)
C8 0.0438(11) 0.0318(10) 0.0402(10) 0.0107(8) 0.0203(9) 0.0093(9)
C9 0.0442(11) 0.0315(11) 0.0407(10) 0.0102(8) 0.0161(9) 0.0097(9)
C10 0.0510(12) 0.0404(12) 0.0463(11) 0.0089(10) 0.0220(10) 0.0053(10)
C11 0.0508(12) 0.0367(11) 0.0412(11) 0.0090(9) 0.0190(10) 0.0084(9)
C12 0.0520(13) 0.0538(14) 0.0596(14) -0.0036(11) 0.0260(11) 0.0025(11)
C13 0.0566(15) 0.0579(15) 0.0541(14) -0.0079(11) 0.0156(12) 0.0043(12)
C14 0.0627(15) 0.0615(15) 0.0451(12) 0.0085(11) 0.0204(11) 0.0237(12)
C15 0.0530(14) 0.0700(16) 0.0607(14) 0.0149(13) 0.0277(12) 0.0207(12)
C16 0.0472(12) 0.0486(13) 0.0497(12) 0.0104(10) 0.0151(10) 0.0069(10)
C17 0.089(2) 0.103(2) 0.0685(17) -0.0041(16) 0.0353(16) 0.0365(18)
C18 0.0456(12) 0.0575(14) 0.0489(12) 0.0231(10) 0.0242(10) 0.0229(10)
C19 0.0608(14) 0.0655(16) 0.0602(14) 0.0317(12) 0.0324(12) 0.0299(12)
C20 0.0659(16) 0.095(2) 0.0524(14) 0.0360(14) 0.0282(12) 0.0383(15)
C21 0.0595(15) 0.096(2) 0.0474(13) 0.0174(14) 0.0256(12) 0.0244(15)
C22 0.0681(16) 0.0670(16) 0.0599(15) 0.0127(12) 0.0336(13) 0.0255(13)
C23 0.0558(13) 0.0615(15) 0.0534(13) 0.0232(11) 0.0274(11) 0.0269(11)
C24 0.097(2) 0.132(3) 0.0543(16) 0.0047(17) 0.0239(16) 0.032(2)
C25 0.0574(14) 0.0425(13) 0.0469(12) 0.0005(10) 0.0141(11) 0.0035(10)
C26 0.0789(17) 0.0459(13) 0.0811(17) 0.0181(12) 0.0534(15) 0.0193(12)

loop_
_atom_type_symbol
_atom_type_description
_atom_type_scat_dispersion_real
_atom_type_scat_dispersion_imag
_atom_type_scat_source
C C 0.0033 0.0016 'International Tables Vol C Tables 4.2.6.8 and 6.1.1.4'
H H 0.0000 0.0000 'International Tables Vol C Tables 4.2.6.8 and 6.1.1.4'
N N 0.0061 0.0033 'International Tables Vol C Tables 4.2.6.8 and 6.1.1.4'
O O 0.0106 0.0060 'International Tables Vol C Tables 4.2.6.8 and 6.1.1.4'
S S 0.1246 0.1234 'International Tables Vol C Tables 4.2.6.8 and 6.1.1.4'

loop_
_geom_angle_atom_site_label_1
_geom_angle_atom_site_label_2
_geom_angle_atom_site_label_3
_geom_angle
_geom_angle_site_symmetry_1
_geom_angle_site_symmetry_3
_geom_angle_publ_flag
C7 S1 C9 101.67(9) . . ?
O1 S2 N2 105.16(10) . . ?
O1 S2 C18 109.36(10) . . ?
O2 S2 O1 120.44(10) . . ?
O2 S2 N2 106.53(10) . . ?
O2 S2 C18 107.66(10) . . ?
N2 S2 C18 106.94(9) . . ?
C1 N1 C25 124.56(17) . . ?
C8 N1 C1 108.17(16) . . ?
C8 N1 C25 127.04(17) . . ?
S2 N2 H2 114.5(17) . . ?
C8 N2 S2 119.07(14) . . ?
C8 N2 H2 114.2(17) . . ?
C9 N3 N4 110.68(17) . . ?
C10 N4 N3 114.32(18) . . ?
C9 N5 H5 118.5 . . ?
C9 N5 C26 122.91(18) . . ?
C26 N5 H5 118.5 . . ?
N1 C1 C2 129.97(19) . . ?
N1 C1 C6 108.42(17) . . ?
C2 C1 C6 121.61(19) . . ?
C1 C2 H2A 121.2 . . ?
C3 C2 C1 117.5(2) . . ?
C3 C2 H2A 121.2 . . ?
C2 C3 H3 119.2 . . ?
C2 C3 C4 121.6(2) . . ?
C4 C3 H3 119.2 . . ?
C3 C4 H4 119.4 . . ?
C5 C4 C3 121.2(2) . . ?
C5 C4 H4 119.4 . . ?
C4 C5 H5A 120.7 . . ?
C4 C5 C6 118.7(2) . . ?
C6 C5 H5A 120.7 . . ?
C1 C6 C7 106.61(17) . . ?
C5 C6 C1 119.40(19) . . ?
C5 C6 C7 133.99(19) . . ?
C6 C7 S1 127.51(15) . . ?
C8 C7 S1 125.65(15) . . ?
C8 C7 C6 106.58(17) . . ?
N1 C8 N2 120.23(17) . . ?
N1 C8 C7 110.21(17) . . ?
C7 C8 N2 129.51(18) . . ?
N3 C9 S1 120.51(16) . . ?
N3 C9 N5 120.60(19) . . ?
N5 C9 S1 118.84(14) . . ?
N4 C10 H10 118.5 . . ?
N4 C10 C11 123.0(2) . . ?
C11 C10 H10 118.5 . . ?
C12 C11 C10 119.1(2) . . ?
C16 C11 C10 123.22(19) . . ?
C16 C11 C12 117.6(2) . . ?
C11 C12 H12 119.3 . . ?
C13 C12 C11 121.3(2) . . ?
C13 C12 H12 119.3 . . ?
C12 C13 H13 119.3 . . ?
C14 C13 C12 121.3(2) . . ?
C14 C13 H13 119.3 . . ?
C13 C14 C15 117.2(2) . . ?
C13 C14 C17 121.1(2) . . ?
C15 C14 C17 121.7(2) . . ?
C14 C15 H15 119.0 . . ?
C16 C15 C14 122.1(2) . . ?
C16 C15 H15 119.0 . . ?
C11 C16 H16 119.8 . . ?
C15 C16 C11 120.4(2) . . ?
C15 C16 H16 119.8 . . ?
C14 C17 H17A 109.5 . . ?
C14 C17 H17B 109.5 . . ?
C14 C17 H17C 109.5 . . ?
H17A C17 H17B 109.5 . . ?
H17A C17 H17C 109.5 . . ?
H17B C17 H17C 109.5 . . ?
C19 C18 S2 119.31(18) . . ?
C23 C18 S2 120.15(16) . . ?
C23 C18 C19 120.5(2) . . ?
C18 C19 H19 120.6 . . ?
C20 C19 C18 118.9(2) . . ?
C20 C19 H19 120.6 . . ?
C19 C20 H20 119.1 . . ?
C19 C20 C21 121.8(2) . . ?
C21 C20 H20 119.1 . . ?
C20 C21 C22 117.9(2) . . ?
C20 C21 C24 121.1(3) . . ?
C22 C21 C24 121.0(3) . . ?
C21 C22 H22 119.5 . . ?
C23 C22 C21 121.1(2) . . ?
C23 C22 H22 119.5 . . ?
C18 C23 H23 120.1 . . ?
C22 C23 C18 119.8(2) . . ?
C22 C23 H23 120.1 . . ?
C21 C24 H24A 109.5 . . ?
C21 C24 H24B 109.5 . . ?
C21 C24 H24C 109.5 . . ?
H24A C24 H24B 109.5 . . ?
H24A C24 H24C 109.5 . . ?
H24B C24 H24C 109.5 . . ?
N1 C25 H25A 109.5 . . ?
N1 C25 H25B 109.5 . . ?
N1 C25 H25C 109.5 . . ?
H25A C25 H25B 109.5 . . ?
H25A C25 H25C 109.5 . . ?
H25B C25 H25C 109.5 . . ?
N5 C26 H26A 109.5 . . ?
N5 C26 H26B 109.5 . . ?
N5 C26 H26C 109.5 . . ?
H26A C26 H26B 109.5 . . ?
H26A C26 H26C 109.5 . . ?
H26B C26 H26C 109.5 . . ?

loop_
_geom_bond_atom_site_label_1
_geom_bond_atom_site_label_2
_geom_bond_distance
_geom_bond_site_symmetry_2
_geom_bond_publ_flag
S1 C7 1.7454(19) . ?
S1 C9 1.782(2) . ?
S2 O1 1.4255(15) . ?
S2 O2 1.4243(16) . ?
S2 N2 1.6477(19) . ?
S2 C18 1.755(2) . ?
N1 C1 1.378(2) . ?
N1 C8 1.370(2) . ?
N1 C25 1.458(3) . ?
N2 C8 1.410(3) . ?
N2 H2 0.80(2) . ?
N3 N4 1.399(2) . ?
N3 C9 1.301(2) . ?
N4 C10 1.262(3) . ?
N5 H5 0.8600 . ?
N5 C9 1.331(3) . ?
N5 C26 1.440(3) . ?
C1 C2 1.394(3) . ?
C1 C6 1.405(3) . ?
C2 H2A 0.9300 . ?
C2 C3 1.364(3) . ?
C3 H3 0.9300 . ?
C3 C4 1.393(3) . ?
C4 H4 0.9300 . ?
C4 C5 1.373(3) . ?
C5 H5A 0.9300 . ?
C5 C6 1.391(3) . ?
C6 C7 1.432(3) . ?
C7 C8 1.375(3) . ?
C10 H10 0.9300 . ?
C10 C11 1.458(3) . ?
C11 C12 1.384(3) . ?
C11 C16 1.382(3) . ?
C12 H12 0.9300 . ?
C12 C13 1.375(3) . ?
C13 H13 0.9300 . ?
C13 C14 1.372(3) . ?
C14 C15 1.382(3) . ?
C14 C17 1.504(3) . ?
C15 H15 0.9300 . ?
C15 C16 1.375(3) . ?
C16 H16 0.9300 . ?
C17 H17A 0.9600 . ?
C17 H17B 0.9600 . ?
C17 H17C 0.9600 . ?
C18 C19 1.385(3) . ?
C18 C23 1.377(3) . ?
C19 H19 0.9300 . ?
C19 C20 1.377(3) . ?
C20 H20 0.9300 . ?
C20 C21 1.385(4) . ?
C21 C22 1.389(3) . ?
C21 C24 1.504(4) . ?
C22 H22 0.9300 . ?
C22 C23 1.376(3) . ?
C23 H23 0.9300 . ?
C24 H24A 0.9600 . ?
C24 H24B 0.9600 . ?
C24 H24C 0.9600 . ?
C25 H25A 0.9600 . ?
C25 H25B 0.9600 . ?
C25 H25C 0.9600 . ?
C26 H26A 0.9600 . ?
C26 H26B 0.9600 . ?
C26 H26C 0.9600 . ?

loop_
_smtbx_masks_void_nr
_smtbx_masks_void_average_x
_smtbx_masks_void_average_y
_smtbx_masks_void_average_z
_smtbx_masks_void_volume
_smtbx_masks_void_count_electrons
_smtbx_masks_void_content
1 0.000 0.500 0.500 268.7 75.7 '3.5 H2O'
